data_7237289
loop_
_publ_author_name
'Liao, Wei-Ming'
'Li, Chao-Jie'
'Wu, Xiangwen'
'Zhang, Jian-Hua'
'Wang, Zheng'
'Wang, Hai-Ping'
'Fan, Ya-Nan'
'Pan, Mei'
'Su, Cheng-Yong'

_publ_section_title
;
 Homometallic Ln(iii)-complexes from an ILCT ligand with sensitized
 vis-NIR emission, excitation-dependent PL color tuning and white-light
 emission
;
_journal_issue 13
_journal_name_full 'Journal of Materials Chemistry C'
_journal_page_first 3254
_journal_paper_doi 10.1039/C8TC00458G
_journal_volume 6
_journal_year 2018
_chemical_formula_moiety 'C45 H40 N8 O17 Eu'
_chemical_formula_sum 'C45 H40 Eu N8 O17'
_chemical_formula_weight 1116.82
_chemical_melting_point ?
_space_group_crystal_system orthorhombic
_space_group_IT_number 61
_space_group_name_Hall '-P 2ac 2ab'
_space_group_name_H-M_alt 'P b c a'
_atom_sites_solution_hydrogens geom
_audit_creation_method SHELXL-2014/7
_audit_update_record
;
2018-01-26 deposited with the CCDC.
2018-03-02 downloaded from the CCDC.
;
_cell_angle_alpha 90
_cell_angle_beta 90
_cell_angle_gamma 90
_cell_formula_units_Z 8
_cell_length_a 22.15090(10)
_cell_length_b 16.03780(10)
_cell_length_c 27.67280(10)
_cell_measurement_reflns_used 2546
_cell_measurement_temperature 173(2)
_cell_measurement_theta_max 63.8872
_cell_measurement_theta_min 3.1211
_cell_volume 9830.81(8)
_computing_structure_refinement 'SHELXL-2014/7 (Sheldrick, 2014)'
_diffrn_ambient_temperature 173(2)
_diffrn_measured_fraction_theta_full 1.000
_diffrn_measured_fraction_theta_max 0.996
_diffrn_measurement_device_type 'SuperNova, Dual, Cu at zero, Atlas'
_diffrn_measurement_method '\w scans'
_diffrn_radiation_type CuK\a
_diffrn_radiation_wavelength 1.54178
_diffrn_reflns_av_R_equivalents 0.0766
_diffrn_reflns_av_unetI/netI 0.0244
_diffrn_reflns_Laue_measured_fraction_full 1.000
_diffrn_reflns_Laue_measured_fraction_max 0.996
_diffrn_reflns_limit_h_max 27
_diffrn_reflns_limit_h_min -27
_diffrn_reflns_limit_k_max 18
_diffrn_reflns_limit_k_min -19
_diffrn_reflns_limit_l_max 34
_diffrn_reflns_limit_l_min -34
_diffrn_reflns_number 168253
_diffrn_reflns_point_group_measured_fraction_full 1.000
_diffrn_reflns_point_group_measured_fraction_max 0.996
_diffrn_reflns_theta_full 67.679
_diffrn_reflns_theta_max 73.930
_diffrn_reflns_theta_min 3.194
_diffrn_source 'SuperNova (Cu) X-ray Source'
_exptl_absorpt_coefficient_mu 9.816
_exptl_absorpt_correction_T_max 0.381
_exptl_absorpt_correction_T_min 0.361
_exptl_absorpt_correction_type multi-scan
_exptl_crystal_colour Colorless
_exptl_crystal_density_diffrn 1.509
_exptl_crystal_description Plate
_exptl_crystal_F_000 4520
_exptl_crystal_size_max 0.2
_exptl_crystal_size_mid 0.1
_exptl_crystal_size_min 0.1
_refine_diff_density_max 2.258
_refine_diff_density_min -0.816
_refine_diff_density_rms 0.121
_refine_ls_extinction_method none
_refine_ls_goodness_of_fit_ref 1.144
_refine_ls_hydrogen_treatment constr
_refine_ls_matrix_type full
_refine_ls_number_parameters 697
_refine_ls_number_reflns 9928
_refine_ls_number_restraints 38
_refine_ls_restrained_S_all 1.146
_refine_ls_R_factor_all 0.0588
_refine_ls_R_factor_gt 0.0530
_refine_ls_shift/su_max 0.002
_refine_ls_shift/su_mean 0.000
_refine_ls_structure_factor_coef Fsqd
_refine_ls_weighting_details 'w=1/[\s^2^(Fo^2^)+(0.0650P)^2^+41.3403P] where P=(Fo^2^+2Fc^2^)/3'
_refine_ls_weighting_scheme calc
_refine_ls_wR_factor_gt 0.1507
_refine_ls_wR_factor_ref 0.1545
_reflns_Friedel_coverage 0.000
_reflns_number_gt 8971
_reflns_number_total 9968
_reflns_threshold_expression 'I > 2\s(I)'
_cod_data_source_file c8tc00458g2.cif
_cod_data_source_block LIFM-25(Eu)
_cod_depositor_comments
;
The following automatic conversions were performed:

data item '_chemical_melting_point' value 'not measured' was changed
to '?' -- the value is undefined or not given.

data item '_exptl_absorpt_correction_type' value 'multi scan' was
changed to 'multi-scan' in accordance with the
/home/saulius/struct/COD-crude-data/automatic-downloads/DataCite-retrospective/RSC/depositions/lib/dictionaries/cif_core.dic
dictionary named 'cif_core.dic' version 2.4.2 last updated on
2011-04-26.

Automatic conversion script
Id: cif_fix_values 6909 2019-04-08 15:41:33Z antanas 
;
_cod_original_formula_sum 'C45 H40 N8 O17 Eu'
_cod_database_code 7237289
_shelx_shelxl_version_number 2014/7
_shelx_space_group_comment
;
The symmetry employed for this shelxl refinement is uniquely defined
by the following loop, which should always be used as a source of
symmetry information in preference to the above space-group names.
They are only intended as comments.
;

loop_
_space_group_symop_operation_xyz
'x, y, z'
'-x+1/2, -y, z+1/2'
'x+1/2, -y+1/2, -z'
'-x, y+1/2, -z+1/2'
'-x, -y, -z'
'x-1/2, y, -z-1/2'
'-x-1/2, y-1/2, z'
'x, -y-1/2, z-1/2'

loop_
_atom_site_label
_atom_site_type_symbol
_atom_site_fract_x
_atom_site_fract_y
_atom_site_fract_z
_atom_site_U_iso_or_equiv
_atom_site_adp_type
_atom_site_occupancy
_atom_site_site_symmetry_order
_atom_site_calc_flag
_atom_site_refinement_flags_posn
_atom_site_refinement_flags_adp
_atom_site_refinement_flags_occupancy
_atom_site_disorder_assembly
_atom_site_disorder_group
Eu1 Eu 0.25297(2) 0.56980(2) 0.26863(2) 0.02172(10) Uani 1 1 d . . . . .
O1 O 0.29919(18) 0.6920(2) 0.24208(12) 0.0318(8) Uani 1 1 d . . . . .
O2 O 0.69284(17) 0.6381(2) 0.17747(13) 0.0371(9) Uani 1 1 d . . . . .
O3 O 0.24471(16) 0.4432(2) 0.30705(14) 0.0308(8) Uani 1 1 d . . . . .
O4 O -0.21963(16) 0.5057(2) 0.30243(11) 0.0301(8) Uani 1 1 d . . . . .
O6 O 0.36185(16) 0.5267(2) 0.28286(13) 0.0343(8) Uani 1 1 d . . . . .
O7 O 0.31975(18) 0.5913(2) 0.34263(13) 0.0355(8) Uani 1 1 d . . . . .
O8 O 0.40876(19) 0.5338(3) 0.35163(16) 0.0518(11) Uani 1 1 d . . . . .
O9 O 0.17886(18) 0.6284(2) 0.20746(14) 0.0362(8) Uani 1 1 d . . . . .
O10 O 0.15294(16) 0.5121(2) 0.24121(13) 0.0331(8) Uani 1 1 d . . . . .
O11 O 0.1027(2) 0.5584(3) 0.17908(18) 0.0560(12) Uani 1 1 d . . . . .
O12 O 0.2988(3) 0.0645(3) 0.0413(2) 0.0722(17) Uani 1 1 d . . . . .
O13 O 0.2679(2) 0.1886(3) 0.02604(15) 0.0427(10) Uani 1 1 d . . . . .
O14 O 0.2039(2) 0.0914(3) 0.04353(15) 0.0443(10) Uani 1 1 d . . . . .
O15 O 0.2104(2) -0.0729(2) -0.00119(14) 0.0437(10) Uani 1 1 d . . . . .
O16 O 0.0889(2) -0.0284(3) -0.00490(17) 0.0577(12) Uani 1 1 d . . . . .
O5A O 0.0166(4) 0.0547(6) 0.0540(3) 0.044(2) Uani 0.5 1 d . . P A 1
N5A N 0.0166(3) 0.1010(5) 0.1982(2) 0.0369(15) Uani 0.5 1 d D . P A 1
C45A C 0.0706(3) 0.0953(5) 0.1731(3) 0.0355(17) Uani 0.5 1 d D . P A 1
H45A H 0.1078 0.1024 0.1897 0.043 Uiso 0.5 1 calc R U P A 1
C46A C 0.0708(4) 0.0795(5) 0.1241(3) 0.0293(18) Uani 0.5 1 d D . P A 1
H46A H 0.1081 0.0758 0.1073 0.035 Uiso 0.5 1 calc R U P A 1
C47A C 0.0164(5) 0.0690(5) 0.0989(3) 0.0365(15) Uani 0.5 1 d D . P A 1
C48A C -0.0381(4) 0.0748(6) 0.1249(4) 0.0409(15) Uani 0.5 1 d D . P A 1
H48A H -0.0755 0.0680 0.1086 0.049 Uiso 0.5 1 calc R U P A 1
C49A C -0.0375(3) 0.0904(6) 0.1739(3) 0.039(2) Uani 0.5 1 d D . P A 1
H49A H -0.0745 0.0939 0.1911 0.047 Uiso 0.5 1 calc R U P A 1
O5B O -0.0162(4) 0.5920(6) 0.4490(3) 0.044(2) Uani 0.5 1 d . . P B 2
N5B N -0.0023(3) 0.5338(5) 0.3055(2) 0.0369(15) Uani 0.5 1 d D . P B 2
C45B C -0.0582(3) 0.5356(5) 0.3276(3) 0.0355(17) Uani 0.5 1 d D . P B 2
H45B H -0.0934 0.5233 0.3093 0.043 Uiso 0.5 1 calc R U P B 2
C46B C -0.0634(4) 0.5552(5) 0.3760(3) 0.0293(18) Uani 0.5 1 d D . P B 2
H46B H -0.1021 0.5564 0.3907 0.035 Uiso 0.5 1 calc R U P B 2
C47B C -0.0119(5) 0.5734(5) 0.4036(3) 0.0365(15) Uani 0.5 1 d D . P B 2
C48B C 0.0447(4) 0.5716(6) 0.3805(4) 0.0409(15) Uani 0.5 1 d D . P B 2
H48B H 0.0802 0.5841 0.3984 0.049 Uiso 0.5 1 calc R U P B 2
C49B C 0.0491(3) 0.5518(6) 0.3322(3) 0.039(2) Uani 0.5 1 d D . P B 2
H49B H 0.0876 0.5506 0.3171 0.047 Uiso 0.5 1 calc R U P B 2
N1 N 0.33432(18) 0.8229(3) 0.11855(15) 0.0269(9) Uani 1 1 d . . . . .
N2 N 0.63757(19) 0.8197(3) 0.08467(17) 0.0329(10) Uani 1 1 d . . . . .
N3 N 0.15972(18) 0.3260(3) 0.41915(15) 0.0266(9) Uani 1 1 d . . . . .
N4 N -0.15023(17) 0.3002(3) 0.36890(14) 0.0250(8) Uani 1 1 d . . . . .
N6 N 0.3650(2) 0.5500(3) 0.32649(16) 0.0317(9) Uani 1 1 d . . . . .
N7 N 0.1436(2) 0.5667(3) 0.20816(17) 0.0349(10) Uani 1 1 d . . . . .
N8 N 0.2573(2) 0.1148(3) 0.03692(16) 0.0351(10) Uani 1 1 d . . . . .
C1 C 0.3092(2) 0.7331(3) 0.20312(17) 0.0276(10) Uani 1 1 d . . . . .
C2 C 0.2990(3) 0.7001(3) 0.15642(18) 0.0332(11) Uani 1 1 d . . . . .
H2 H 0.2830 0.6454 0.1531 0.040 Uiso 1 1 calc R U . . .
C3 C 0.3117(2) 0.7455(4) 0.1161(2) 0.0359(12) Uani 1 1 d . . . . .
H3 H 0.3044 0.7215 0.0853 0.043 Uiso 1 1 calc R U . . .
C4 C 0.3445(2) 0.8576(3) 0.16250(19) 0.0323(11) Uani 1 1 d . . . . .
H4 H 0.3602 0.9126 0.1643 0.039 Uiso 1 1 calc R U . . .
C5 C 0.3325(3) 0.8149(3) 0.20433(19) 0.0316(11) Uani 1 1 d . . . . .
H5 H 0.3399 0.8409 0.2346 0.038 Uiso 1 1 calc R U . . .
C6 C 0.3490(2) 0.8693(3) 0.07387(19) 0.0318(11) Uani 1 1 d . . . . .
H6A H 0.3332 0.9269 0.0764 0.038 Uiso 1 1 calc R U . . .
H6B H 0.3292 0.8420 0.0459 0.038 Uiso 1 1 calc R U . . .
C7 C 0.4164(2) 0.8720(3) 0.06571(17) 0.0263(10) Uani 1 1 d . . . . .
C8 C 0.4461(2) 0.9470(3) 0.0621(2) 0.0352(12) Uani 1 1 d . . . . .
H8 H 0.4237 0.9975 0.0633 0.042 Uiso 1 1 calc R U . . .
C9 C 0.5087(2) 0.9499(4) 0.0567(2) 0.0376(12) Uani 1 1 d . . . . .
H9 H 0.5287 1.0021 0.0544 0.045 Uiso 1 1 calc R U . . .
C10 C 0.5418(2) 0.8766(3) 0.05465(18) 0.0298(11) Uani 1 1 d . . . . .
C11 C 0.5115(2) 0.8013(3) 0.0567(2) 0.0341(11) Uani 1 1 d . . . . .
H11 H 0.5337 0.7508 0.0540 0.041 Uiso 1 1 calc R U . . .
C12 C 0.4497(2) 0.7983(3) 0.0626(2) 0.0330(11) Uani 1 1 d . . . . .
H12 H 0.4298 0.7460 0.0646 0.040 Uiso 1 1 calc R U . . .
C13 C 0.6100(2) 0.8808(4) 0.0509(2) 0.0436(15) Uani 1 1 d . . . . .
H13A H 0.6226 0.8680 0.0174 0.052 Uiso 1 1 calc R U . . .
H13B H 0.6240 0.9377 0.0589 0.052 Uiso 1 1 calc R U . . .
C14 C 0.6667(2) 0.7525(4) 0.06792(19) 0.0369(12) Uani 1 1 d . . . . .
H14 H 0.6739 0.7476 0.0342 0.044 Uiso 1 1 calc R U . . .
C15 C 0.6859(3) 0.6914(4) 0.0979(2) 0.0375(13) Uani 1 1 d . . . . .
H15 H 0.7062 0.6444 0.0848 0.045 Uiso 1 1 calc R U . . .
C16 C 0.6764(2) 0.6963(3) 0.14811(18) 0.0272(10) Uani 1 1 d . . . . .
C17 C 0.6465(2) 0.7684(3) 0.16453(19) 0.0343(11) Uani 1 1 d . . . . .
H17 H 0.6391 0.7757 0.1981 0.041 Uiso 1 1 calc R U . . .
C18 C 0.6282(3) 0.8273(3) 0.1327(2) 0.0366(12) Uani 1 1 d . . . . .
H18 H 0.6082 0.8755 0.1445 0.044 Uiso 1 1 calc R U . . .
C19 C 0.2183(2) 0.4059(3) 0.34249(17) 0.0256(10) Uani 1 1 d . . . . .
C20 C 0.2062(3) 0.4467(4) 0.3867(2) 0.0432(15) Uani 1 1 d . . . . .
H20 H 0.2185 0.5030 0.3910 0.052 Uiso 1 1 calc R U . . .
C21 C 0.1769(3) 0.4060(4) 0.4235(2) 0.0397(13) Uani 1 1 d . . . . .
H21 H 0.1686 0.4350 0.4526 0.048 Uiso 1 1 calc R U . . .
C22 C 0.1724(2) 0.2847(3) 0.37769(18) 0.0275(10) Uani 1 1 d . . . . .
H22 H 0.1608 0.2279 0.3749 0.033 Uiso 1 1 calc R U . . .
C23 C 0.2009(2) 0.3215(3) 0.34002(18) 0.0279(10) Uani 1 1 d . . . . .
H23 H 0.2092 0.2901 0.3117 0.033 Uiso 1 1 calc R U . . .
C24 C 0.1245(2) 0.2841(4) 0.45747(18) 0.0318(11) Uani 1 1 d . . . . .
H24A H 0.1248 0.3190 0.4870 0.038 Uiso 1 1 calc R U . . .
H24B H 0.1436 0.2300 0.4654 0.038 Uiso 1 1 calc R U . . .
C25 C 0.0604(2) 0.2697(3) 0.44170(17) 0.0269(10) Uani 1 1 d . . . . .
C26 C 0.0411(2) 0.1917(3) 0.4278(2) 0.0350(12) Uani 1 1 d . . . . .
H26 H 0.0681 0.1459 0.4294 0.042 Uiso 1 1 calc R U . . .
C27 C -0.0176(2) 0.1794(3) 0.4115(2) 0.0347(12) Uani 1 1 d . . . . .
H27 H -0.0299 0.1253 0.4017 0.042 Uiso 1 1 calc R U . . .
C28 C -0.0583(2) 0.2451(3) 0.40950(17) 0.0253(9) Uani 1 1 d . . . . .
C29 C -0.0384(3) 0.3231(4) 0.4240(3) 0.0466(16) Uani 1 1 d . . . . .
H29 H -0.0657 0.3688 0.4233 0.056 Uiso 1 1 calc R U . . .
C30 C 0.0198(3) 0.3357(4) 0.4393(3) 0.0449(15) Uani 1 1 d . . . . .
H30 H 0.0325 0.3901 0.4485 0.054 Uiso 1 1 calc R U . . .
C31 C -0.1228(2) 0.2287(3) 0.39382(19) 0.0288(10) Uani 1 1 d . . . . .
H31A H -0.1234 0.1798 0.3720 0.035 Uiso 1 1 calc R U . . .
H31B H -0.1473 0.2149 0.4226 0.035 Uiso 1 1 calc R U . . .
C32 C -0.1424(2) 0.3108(3) 0.32104(18) 0.0277(10) Uani 1 1 d . . . . .
H32 H -0.1203 0.2704 0.3032 0.033 Uiso 1 1 calc R U . . .
C33 C -0.1656(2) 0.3784(3) 0.29759(17) 0.0286(10) Uani 1 1 d . . . . .
H33 H -0.1600 0.3840 0.2637 0.034 Uiso 1 1 calc R U . . .
C34 C -0.1978(2) 0.4400(3) 0.32311(17) 0.0246(10) Uani 1 1 d . . . . .
C35 C -0.2044(2) 0.4272(3) 0.37360(17) 0.0261(10) Uani 1 1 d . . . . .
H35 H -0.2253 0.4672 0.3926 0.031 Uiso 1 1 calc R U . . .
C36 C -0.1811(2) 0.3584(3) 0.39485(17) 0.0266(10) Uani 1 1 d . . . . .
H36 H -0.1864 0.3504 0.4286 0.032 Uiso 1 1 calc R U . . .
C37 C 0.0027(5) 0.4999(9) 0.2571(4) 0.042(3) Uani 0.5 1 d . . P . .
H37A H 0.0390 0.5234 0.2414 0.050 Uiso 0.5 1 calc R U P B 2
H37B H -0.0329 0.5173 0.2380 0.050 Uiso 0.5 1 calc R U P B 2
C38 C 0.0070(4) 0.4019(9) 0.2566(4) 0.037(3) Uani 0.5 1 d . . P B .
C39 C 0.0198(5) 0.3584(9) 0.2950(4) 0.042(3) Uani 0.5 1 d . . P . .
H39 H 0.0248 0.3854 0.3253 0.050 Uiso 0.5 1 calc R U P B .
C40 C 0.0268(7) 0.2648(11) 0.2913(4) 0.062(4) Uani 0.5 1 d . . P B .
H40 H 0.0423 0.2313 0.3168 0.074 Uiso 0.5 1 calc R U P . .
C41 C 0.0100(5) 0.2348(9) 0.2506(4) 0.044(3) Uani 0.5 1 d . . P . .
C42 C 0.0033(5) 0.2792(8) 0.2075(4) 0.044(3) Uani 0.5 1 d . . P B .
H42 H 0.0014 0.2524 0.1769 0.053 Uiso 0.5 1 calc R U P . .
C43 C -0.0005(5) 0.3664(8) 0.2125(4) 0.041(3) Uani 0.5 1 d . . P . .
H43 H -0.0083 0.4003 0.1850 0.049 Uiso 0.5 1 calc R U P B .
C44 C 0.0149(6) 0.1382(9) 0.2474(4) 0.049(3) Uani 0.5 1 d . . P A .
H44A H 0.0520 0.1210 0.2648 0.058 Uiso 0.5 1 calc R U P C 1
H44B H -0.0198 0.1139 0.2650 0.058 Uiso 0.5 1 calc R U P C 1
O17 O 0.1755(2) 0.0863(4) 0.45012(19) 0.0673(15) Uani 1 1 d . . . . .

loop_
_atom_site_aniso_label
_atom_site_aniso_U_11
_atom_site_aniso_U_22
_atom_site_aniso_U_33
_atom_site_aniso_U_23
_atom_site_aniso_U_13
_atom_site_aniso_U_12
Eu1 0.02752(15) 0.01896(17) 0.01867(15) -0.00003(9) 0.00385(9) 0.00096(9)
O1 0.049(2) 0.0231(19) 0.0231(16) 0.0039(13) 0.0010(15) -0.0076(16)
O2 0.040(2) 0.039(2) 0.0315(19) 0.0104(16) -0.0105(15) 0.0099(17)
O3 0.042(2) 0.0223(19) 0.0280(19) 0.0050(14) 0.0053(15) -0.0002(14)
O4 0.0395(19) 0.032(2) 0.0186(15) 0.0018(14) -0.0040(14) 0.0027(15)
O6 0.0321(18) 0.042(2) 0.0294(18) -0.0057(16) 0.0005(14) -0.0005(16)
O7 0.046(2) 0.035(2) 0.0258(18) -0.0023(15) -0.0015(15) 0.0016(17)
O8 0.043(2) 0.062(3) 0.050(3) 0.002(2) -0.018(2) 0.000(2)
O9 0.044(2) 0.0212(19) 0.043(2) 0.0038(15) -0.0085(17) 0.0020(16)
O10 0.0336(19) 0.030(2) 0.0354(19) 0.0021(15) 0.0009(15) -0.0006(15)
O11 0.057(3) 0.050(3) 0.061(3) 0.004(2) -0.029(2) 0.001(2)
O12 0.067(3) 0.053(3) 0.096(4) 0.015(3) 0.019(3) 0.027(3)
O13 0.053(2) 0.037(2) 0.038(2) 0.0046(17) 0.0097(19) -0.0084(19)
O14 0.050(2) 0.043(2) 0.040(2) -0.0032(18) 0.0055(18) -0.017(2)
O15 0.064(3) 0.036(2) 0.031(2) 0.0038(16) 0.0012(19) 0.0002(19)
O16 0.046(2) 0.082(4) 0.045(2) 0.004(2) 0.005(2) -0.010(2)
O5A 0.044(3) 0.047(8) 0.039(3) -0.009(3) 0.001(2) 0.001(3)
N5A 0.024(3) 0.051(4) 0.036(3) 0.004(3) 0.002(3) -0.002(3)
C45A 0.021(3) 0.038(4) 0.047(4) 0.007(3) -0.001(3) 0.004(3)
C46A 0.026(3) 0.017(6) 0.044(3) -0.004(3) 0.002(3) 0.000(3)
C47A 0.033(3) 0.035(4) 0.041(3) -0.014(10) -0.001(2) 0.000(9)
C48A 0.029(3) 0.048(4) 0.046(4) -0.004(8) -0.004(3) 0.002(8)
C49A 0.019(3) 0.054(8) 0.045(4) 0.006(4) 0.001(3) -0.007(3)
O5B 0.044(3) 0.047(8) 0.039(3) -0.009(3) 0.001(2) 0.001(3)
N5B 0.024(3) 0.051(4) 0.036(3) 0.004(3) 0.002(3) -0.002(3)
C45B 0.021(3) 0.038(4) 0.047(4) 0.007(3) -0.001(3) 0.004(3)
C46B 0.026(3) 0.017(6) 0.044(3) -0.004(3) 0.002(3) 0.000(3)
C47B 0.033(3) 0.035(4) 0.041(3) -0.014(10) -0.001(2) 0.000(9)
C48B 0.029(3) 0.048(4) 0.046(4) -0.004(8) -0.004(3) 0.002(8)
C49B 0.019(3) 0.054(8) 0.045(4) 0.006(4) 0.001(3) -0.007(3)
N1 0.0256(19) 0.025(2) 0.030(2) 0.0063(16) -0.0003(16) 0.0003(16)
N2 0.023(2) 0.036(3) 0.040(2) 0.0148(19) -0.0016(18) 0.0000(17)
N3 0.0244(19) 0.029(2) 0.026(2) 0.0052(16) -0.0023(16) -0.0047(16)
N4 0.0240(19) 0.024(2) 0.027(2) 0.0029(16) -0.0014(15) -0.0035(16)
N6 0.032(2) 0.031(2) 0.033(2) 0.0023(18) -0.0028(18) -0.0044(18)
N7 0.038(2) 0.032(3) 0.035(2) -0.0018(18) -0.006(2) 0.0103(19)
N8 0.047(3) 0.033(3) 0.025(2) -0.0017(19) 0.0065(18) -0.004(2)
C1 0.026(2) 0.030(3) 0.027(2) 0.003(2) 0.0012(18) 0.0008(19)
C2 0.045(3) 0.028(3) 0.028(2) 0.001(2) -0.002(2) -0.014(2)
C3 0.037(3) 0.039(3) 0.032(3) 0.005(2) -0.006(2) -0.013(2)
C4 0.042(3) 0.016(2) 0.039(3) 0.002(2) 0.004(2) -0.003(2)
C5 0.045(3) 0.024(3) 0.025(2) -0.0024(19) 0.006(2) -0.005(2)
C6 0.031(3) 0.032(3) 0.033(3) 0.012(2) -0.001(2) 0.002(2)
C7 0.028(2) 0.029(3) 0.022(2) 0.0059(19) -0.0014(18) 0.0006(19)
C8 0.033(3) 0.024(3) 0.049(3) 0.007(2) 0.001(2) 0.005(2)
C9 0.032(3) 0.027(3) 0.053(3) 0.012(2) -0.003(2) -0.003(2)
C10 0.027(2) 0.034(3) 0.029(2) 0.013(2) 0.0003(19) 0.000(2)
C11 0.034(3) 0.026(3) 0.042(3) 0.004(2) 0.001(2) 0.005(2)
C12 0.033(3) 0.021(3) 0.045(3) 0.004(2) -0.004(2) -0.004(2)
C13 0.031(3) 0.042(3) 0.058(4) 0.030(3) 0.005(2) 0.002(2)
C14 0.033(3) 0.048(3) 0.029(3) 0.009(2) 0.007(2) 0.009(2)
C15 0.037(3) 0.039(3) 0.037(3) 0.006(2) 0.007(2) 0.017(2)
C16 0.022(2) 0.031(3) 0.028(2) 0.002(2) -0.0062(18) -0.0001(19)
C17 0.038(3) 0.036(3) 0.028(2) -0.005(2) -0.007(2) 0.000(2)
C18 0.039(3) 0.026(3) 0.044(3) -0.001(2) -0.003(2) 0.005(2)
C19 0.025(2) 0.026(3) 0.026(2) 0.0051(19) -0.0002(18) 0.0001(19)
C20 0.069(4) 0.027(3) 0.034(3) -0.006(2) 0.014(3) -0.016(3)
C21 0.057(4) 0.035(3) 0.028(3) -0.011(2) 0.010(2) -0.012(3)
C22 0.035(2) 0.016(2) 0.032(2) 0.0030(18) -0.001(2) -0.0028(19)
C23 0.032(2) 0.026(3) 0.026(2) -0.0003(19) -0.0007(19) 0.0029(19)
C24 0.032(3) 0.038(3) 0.025(2) 0.009(2) -0.0023(19) -0.007(2)
C25 0.027(2) 0.029(3) 0.024(2) 0.0042(19) 0.0002(18) -0.0051(19)
C26 0.033(3) 0.027(3) 0.045(3) 0.010(2) -0.005(2) 0.000(2)
C27 0.034(3) 0.022(3) 0.049(3) 0.006(2) -0.004(2) -0.004(2)
C28 0.027(2) 0.023(2) 0.026(2) -0.0002(18) -0.0014(18) -0.0013(19)
C29 0.036(3) 0.027(3) 0.076(5) -0.017(3) -0.016(3) 0.007(2)
C30 0.036(3) 0.029(3) 0.070(4) -0.016(3) -0.010(3) -0.001(2)
C31 0.029(2) 0.023(3) 0.035(3) 0.005(2) -0.007(2) -0.0029(19)
C32 0.033(2) 0.024(3) 0.026(2) -0.0036(19) 0.0032(19) -0.0029(19)
C33 0.040(3) 0.024(3) 0.022(2) -0.0008(18) 0.0017(19) -0.001(2)
C34 0.024(2) 0.029(3) 0.021(2) 0.0005(18) -0.0049(17) -0.0052(18)
C35 0.026(2) 0.032(3) 0.021(2) -0.0022(18) -0.0009(18) 0.0038(19)
C36 0.029(2) 0.030(3) 0.021(2) 0.0021(19) 0.0000(18) 0.001(2)
C37 0.036(6) 0.066(9) 0.023(5) 0.001(5) 0.000(4) -0.004(5)
C38 0.012(4) 0.079(9) 0.021(5) -0.009(5) 0.003(3) -0.001(5)
C39 0.035(6) 0.062(8) 0.029(5) -0.011(5) -0.001(4) 0.003(5)
C40 0.074(9) 0.087(11) 0.024(6) -0.001(6) 0.021(6) -0.041(8)
C41 0.026(5) 0.079(10) 0.029(6) 0.034(6) -0.002(4) -0.014(5)
C42 0.045(6) 0.059(8) 0.028(5) 0.014(5) -0.015(5) 0.003(6)
C43 0.036(6) 0.059(8) 0.030(5) 0.009(5) -0.007(4) 0.007(5)
C44 0.045(6) 0.068(9) 0.034(6) 0.019(6) 0.010(5) 0.013(6)
O17 0.060(3) 0.085(4) 0.057(3) 0.013(3) 0.007(2) 0.018(3)

loop_
_atom_type_symbol
_atom_type_description
_atom_type_scat_dispersion_real
_atom_type_scat_dispersion_imag
_atom_type_scat_source
C C 0.0181 0.0091 'International Tables Vol C Tables 4.2.6.8 and 6.1.1.4'
H H 0.0000 0.0000 'International Tables Vol C Tables 4.2.6.8 and 6.1.1.4'
N N 0.0311 0.0180 'International Tables Vol C Tables 4.2.6.8 and 6.1.1.4'
O O 0.0492 0.0322 'International Tables Vol C Tables 4.2.6.8 and 6.1.1.4'
Eu Eu -5.3236 12.2178 'International Tables Vol C Tables 4.2.6.8 and 6.1.1.4'

loop_
_geom_angle_atom_site_label_1
_geom_angle_atom_site_label_2
_geom_angle_atom_site_label_3
_geom_angle
_geom_angle_site_symmetry_1
_geom_angle_site_symmetry_3
O2 Eu1 O3 94.31(14) 6_556 .
O2 Eu1 O4 158.13(13) 6_556 6_656
O3 Eu1 O4 91.23(13) . 6_656
O2 Eu1 O1 93.37(14) 6_556 .
O3 Eu1 O1 157.46(13) . .
O4 Eu1 O1 89.47(13) 6_656 .
O2 Eu1 O10 81.93(13) 6_556 .
O3 Eu1 O10 75.22(12) . .
O4 Eu1 O10 79.07(12) 6_656 .
O1 Eu1 O10 126.91(12) . .
O2 Eu1 O9 83.14(14) 6_556 .
O3 Eu1 O9 125.72(13) . .
O4 Eu1 O9 76.48(13) 6_656 .
O1 Eu1 O9 76.25(13) . .
O10 Eu1 O9 50.65(12) . .
O2 Eu1 O6 125.73(13) 6_556 .
O3 Eu1 O6 76.33(13) . .
O4 Eu1 O6 76.13(12) 6_656 .
O1 Eu1 O6 81.99(13) . .
O10 Eu1 O6 141.48(12) . .
O9 Eu1 O6 144.92(12) . .
O2 Eu1 O7 75.43(13) 6_556 .
O3 Eu1 O7 78.13(13) . .
O4 Eu1 O7 126.43(12) 6_656 .
O1 Eu1 O7 83.36(12) . .
O10 Eu1 O7 143.35(12) . .
O9 Eu1 O7 149.39(12) . .
O6 Eu1 O7 50.31(12) . .
O2 Eu1 N7 84.21(13) 6_556 .
O3 Eu1 N7 100.52(13) . .
O4 Eu1 N7 73.98(13) 6_656 .
O1 Eu1 N7 101.32(13) . .
O10 Eu1 N7 25.67(12) . .
O9 Eu1 N7 25.21(12) . .
O6 Eu1 N7 149.87(12) . .
O7 Eu1 N7 159.38(13) . .
O2 Eu1 N6 100.75(13) 6_556 .
O3 Eu1 N6 73.90(13) . .
O4 Eu1 N6 101.11(13) 6_656 .
O1 Eu1 N6 83.86(13) . .
O10 Eu1 N6 149.12(12) . .
O9 Eu1 N6 159.95(12) . .
O6 Eu1 N6 25.04(12) . .
O7 Eu1 N6 25.41(12) . .
N7 Eu1 N6 172.69(12) . .
C1 O1 Eu1 140.6(3) . .
C16 O2 Eu1 157.6(3) . 6_656
C19 O3 Eu1 142.9(3) . .
C34 O4 Eu1 147.3(3) . 6_556
N6 O6 Eu1 96.8(3) . .
N6 O7 Eu1 95.9(3) . .
N7 O9 Eu1 95.8(3) . .
N7 O10 Eu1 96.1(3) . .
C49A N5A C45A 119.6(5) . .
C49A N5A C44 118.2(7) . .
C45A N5A C44 120.5(7) . .
C46A C45A N5A 120.5(5) . .
C45A C46A C47A 120.6(5) . .
O5A C47A C46A 120.5(9) . .
O5A C47A C48A 121.3(9) . .
C46A C47A C48A 118.2(5) . .
C49A C48A C47A 120.5(5) . .
C48A C49A N5A 120.5(5) . .
C45B N5B C49B 119.7(5) . .
C45B N5B C37 119.0(7) . .
C49B N5B C37 120.5(7) . .
N5B C45B C46B 120.5(5) . .
C45B C46B C47B 120.5(5) . .
O5B C47B C46B 121.0(9) . .
O5B C47B C48B 120.7(9) . .
C46B C47B C48B 118.2(5) . .
C49B C48B C47B 120.5(5) . .
C48B C49B N5B 120.5(5) . .
C3 N1 C4 119.2(4) . .
C3 N1 C6 120.4(4) . .
C4 N1 C6 120.4(4) . .
C14 N2 C18 119.2(4) . .
C14 N2 C13 120.7(5) . .
C18 N2 C13 119.8(5) . .
C21 N3 C22 118.9(4) . .
C21 N3 C24 121.3(4) . .
C22 N3 C24 119.7(4) . .
C32 N4 C36 119.8(4) . .
C32 N4 C31 120.5(4) . .
C36 N4 C31 119.7(4) . .
O8 N6 O6 121.6(5) . .
O8 N6 O7 122.2(5) . .
O6 N6 O7 116.3(4) . .
O8 N6 Eu1 173.2(4) . .
O6 N6 Eu1 58.1(2) . .
O7 N6 Eu1 58.6(2) . .
O11 N7 O9 122.4(5) . .
O11 N7 O10 121.1(5) . .
O9 N7 O10 116.5(4) . .
O11 N7 Eu1 171.2(4) . .
O9 N7 Eu1 59.0(2) . .
O10 N7 Eu1 58.2(2) . .
O12 N8 O13 120.4(5) . .
O12 N8 O14 119.7(5) . .
O13 N8 O14 119.8(5) . .
O1 C1 C5 121.4(5) . .
O1 C1 C2 123.3(5) . .
C5 C1 C2 115.3(5) . .
C3 C2 C1 121.1(5) . .
N1 C3 C2 122.1(5) . .
N1 C4 C5 121.3(5) . .
C4 C5 C1 121.1(5) . .
N1 C6 C7 110.9(4) . .
C8 C7 C12 119.0(5) . .
C8 C7 C6 120.6(5) . .
C12 C7 C6 120.5(5) . .
C7 C8 C9 120.8(5) . .
C10 C9 C8 120.1(5) . .
C11 C10 C9 118.9(5) . .
C11 C10 C13 121.6(5) . .
C9 C10 C13 119.5(5) . .
C12 C11 C10 121.1(5) . .
C11 C12 C7 120.1(5) . .
N2 C13 C10 109.7(4) . .
N2 C14 C15 121.5(5) . .
C14 C15 C16 121.3(5) . .
O2 C16 C15 122.6(5) . .
O2 C16 C17 121.6(5) . .
C15 C16 C17 115.8(5) . .
C18 C17 C16 120.2(5) . .
N2 C18 C17 122.1(5) . .
O3 C19 C23 122.2(5) . .
O3 C19 C20 122.0(5) . .
C23 C19 C20 115.8(5) . .
C21 C20 C19 120.7(5) . .
N3 C21 C20 121.5(5) . .
N3 C22 C23 122.4(4) . .
C22 C23 C19 120.6(5) . .
N3 C24 C25 111.1(4) . .
C26 C25 C30 118.6(5) . .
C26 C25 C24 120.9(5) . .
C30 C25 C24 120.5(5) . .
C25 C26 C27 120.7(5) . .
C28 C27 C26 120.9(5) . .
C29 C28 C27 117.8(5) . .
C29 C28 C31 122.6(5) . .
C27 C28 C31 119.6(4) . .
C30 C29 C28 121.4(5) . .
C29 C30 C25 120.6(5) . .
N4 C31 C28 113.0(4) . .
N4 C32 C33 121.4(5) . .
C32 C33 C34 120.6(4) . .
O4 C34 C33 122.6(4) . .
O4 C34 C35 121.0(4) . .
C33 C34 C35 116.3(4) . .
C36 C35 C34 120.5(4) . .
C35 C36 N4 121.4(4) . .
N5B C37 C38 112.8(9) . .
C39 C38 C43 122.4(14) . .
C39 C38 C37 122.7(10) . .
C43 C38 C37 114.8(11) . .
C38 C39 C40 119.8(11) . .
C41 C40 C39 113.8(14) . .
C40 C41 C42 126.1(15) . .
C40 C41 C44 113.8(12) . .
C42 C41 C44 117.9(12) . .
C41 C42 C43 115.5(12) . .
C38 C43 C42 119.8(11) . .
N5A C44 C41 116.9(9) . .

loop_
_geom_bond_atom_site_label_1
_geom_bond_atom_site_label_2
_geom_bond_distance
_geom_bond_site_symmetry_2
Eu1 O2 2.280(3) 6_556
Eu1 O3 2.299(4) .
Eu1 O4 2.301(3) 6_656
Eu1 O1 2.331(3) .
Eu1 O10 2.518(4) .
Eu1 O9 2.538(4) .
Eu1 O6 2.540(4) .
Eu1 O7 2.550(4) .
Eu1 N7 2.945(5) .
Eu1 N6 2.970(4) .
O1 C1 1.282(6) .
O2 C16 1.290(6) .
O2 Eu1 2.280(3) 6_656
O3 C19 1.289(6) .
O4 C34 1.292(6) .
O4 Eu1 2.301(3) 6_556
O6 N6 1.266(6) .
O7 N6 1.281(6) .
O8 N6 1.222(6) .
O9 N7 1.261(6) .
O10 N7 1.283(6) .
O11 N7 1.218(6) .
O12 N8 1.229(7) .
O13 N8 1.244(6) .
O14 N8 1.254(6) .
O5A C47A 1.263(12) .
N5A C49A 1.386(7) .
N5A C45A 1.386(7) .
N5A C44 1.487(14) .
C45A C46A 1.378(7) .
C46A C47A 1.403(8) .
C47A C48A 1.408(8) .
C48A C49A 1.378(8) .
O5B C47B 1.295(11) .
N5B C45B 1.381(7) .
N5B C49B 1.389(7) .
N5B C37 1.449(13) .
C45B C46B 1.382(7) .
C46B C47B 1.404(8) .
C47B C48B 1.407(8) .
C48B C49B 1.376(8) .
N1 C3 1.340(7) .
N1 C4 1.357(7) .
N1 C6 1.479(6) .
N2 C14 1.339(7) .
N2 C18 1.349(7) .
N2 C13 1.486(7) .
N3 C21 1.344(7) .
N3 C22 1.354(6) .
N3 C24 1.477(6) .
N4 C32 1.347(6) .
N4 C36 1.361(6) .
N4 C31 1.469(6) .
C1 C5 1.411(7) .
C1 C2 1.414(7) .
C2 C3 1.362(7) .
C4 C5 1.371(7) .
C6 C7 1.511(7) .
C7 C8 1.374(7) .
C7 C12 1.395(7) .
C8 C9 1.396(8) .
C9 C10 1.386(8) .
C10 C11 1.382(8) .
C10 C13 1.516(7) .
C11 C12 1.380(8) .
C14 C15 1.352(8) .
C15 C16 1.407(7) .
C16 C17 1.408(7) .
C17 C18 1.354(8) .
C19 C23 1.409(7) .
C19 C20 1.413(7) .
C20 C21 1.372(8) .
C22 C23 1.354(7) .
C24 C25 1.504(7) .
C25 C26 1.376(7) .
C25 C30 1.390(8) .
C26 C27 1.389(7) .
C27 C28 1.388(7) .
C28 C29 1.386(7) .
C28 C31 1.515(6) .
C29 C30 1.373(8) .
C32 C33 1.364(7) .
C33 C34 1.408(7) .
C34 C35 1.420(6) .
C35 C36 1.353(7) .
C37 C38 1.57(2) .
C38 C39 1.303(17) .
C38 C43 1.358(16) .
C39 C40 1.51(2) .
C40 C41 1.280(18) .
C41 C42 1.396(14) .
C41 C44 1.55(2) .
C42 C43 1.408(19) .
